data_8101555
loop_
_publ_author_name
'Xiong, Ren-Gen'
'Lewandowski, Brad J.'
'Huang, Songping D. '

_publ_section_title
;
Crystal structure of diaqua-4,4'-bipyridinezinc nitrate Zn(4,4'-bipy)
(H~2~O)~2~(NO~3~)~2~: a one-dimensional coordination polymer
;
_journal_issue 4
_journal_name_full 'Zeitschrift f\"ur Kristallographie - New Crystal Structures'
_journal_page_first 461
_journal_page_last 462
_journal_volume 214
_journal_year 1999
_chemical_formula_moiety 'C10 H12 N4 O8 Zn '
_chemical_formula_sum 'C10 H12 N4 O8 Zn'
_chemical_formula_weight 381.61
_space_group_IT_number 56
_symmetry_cell_setting orthorhombic
_symmetry_Int_Tables_number 56
_symmetry_space_group_name_Hall '-P 2ab 2ac'
_symmetry_space_group_name_H-M 'P c c n'
_cell_angle_alpha 90
_cell_angle_beta 90
_cell_angle_gamma 90
_cell_formula_units_Z 4
_cell_length_a 11.9053(8)
_cell_length_b 19.348(1)
_cell_length_c 7.4578(5)
_cell_measurement_temperature 296.2
_cell_volume 1717.9(2)
_diffrn_ambient_temperature 296.2
_exptl_crystal_density_diffrn 1.475
_cod_original_formula_sum 'C10 H12 N4 O8 Zn '
_cod_database_code 8101555

loop_
_symmetry_equiv_pos_as_xyz
'  +x,  +y,  +z'
'1/2-x,1/2-y,  +z'
'1/2+x,  -y,1/2-z'
'  -x,1/2+y,1/2-z'
'  -x,  -y,  -z'
'1/2+x,1/2+y,  -z'
'1/2-x,  +y,1/2+z'
'  +x,1/2-y,1/2+z'

loop_
_atom_site_aniso_label
_atom_site_aniso_U_11
_atom_site_aniso_U_22
_atom_site_aniso_U_33
_atom_site_aniso_U_12
_atom_site_aniso_U_13
_atom_site_aniso_U_23
Zn 0.0212(5) 0.0237(6) 0.0326(6) 0.0059(5) -0.0008(6) -0.0001(7)
O(1) 0.030(3) 0.051(4) 0.029(3) 0.005(3) 0.001(2) -0.009(3)
O(2) 0.037(3) 0.075(4) 0.028(3) -0.004(3) -0.004(3) -0.009(3)
O(3) 0.029(4) 0.095(6) 0.053(4) 0.018(4) 0.004(3) -0.011(4)
O(4) 0.030(3) 0.048(4) 0.027(3) -0.004(3) -0.002(2) 0.001(3)
N(1) 0.023(3) 0.023(3) 0.043(4) 0.006(2) -0.002(4) -0.003(4)
N(2) 0.030(3) 0.037(4) 0.027(3) 0.006(3) 0.000(3) 0.000(3)
C(1) 0.025(4) 0.021(3) 0.066(6) 0.001(3) -0.008(4) -0.006(4)
C(2) 0.017(3) 0.029(4) 0.067(6) 0.005(3) -0.008(4) -0.002(4)
C(3) 0.023(3) 0.022(3) 0.037(4) 0.004(3) -0.001(4) -0.001(4)
C(4) 0.024(4) 0.022(4) 0.079(7) 0.001(3) -0.001(4) -0.003(5)
C(5) 0.021(3) 0.029(4) 0.074(7) 0.003(3) -0.008(4) -0.002(5)

loop_
_atom_site_label
_atom_site_fract_x
_atom_site_fract_y
_atom_site_fract_z
_atom_site_U_iso_or_equiv
_atom_site_occupancy
_atom_site_refinement_flags
_atom_site_thermal_displace_type
_atom_site_calc_flag
_atom_site_calc_attached_atom
Zn 0.5000 0.0000 0.5000 0.0258(3) 0.500 S Uani d ?
O(1) 0.3886(4) -0.0348(3) 0.2857(7) 0.037(2) 1.000 . Uani d ?
O(2) 0.3367(5) -0.0686(4) 0.0254(7) 0.047(2) 1.000 . Uani d ?
O(3) 0.5141(5) -0.0671(4) 0.0940(9) 0.059(2) 1.000 . Uani d ?
O(4) 0.3788(4) -0.0509(3) 0.6586(7) 0.035(2) 1.000 . Uani d ?
N(1) 0.4048(5) 0.0930(3) 0.4983(9) 0.030(2) 1.000 . Uani d ?
N(2) 0.4152(5) -0.0571(4) 0.1346(8) 0.031(2) 1.000 . Uani d ?
C(1) 0.2929(6) 0.0932(4) 0.476(1) 0.038(2) 1.000 . Uani d ?
C(2) 0.2312(6) 0.1533(4) 0.475(1) 0.038(2) 1.000 . Uani d ?
C(3) 0.2826(5) 0.2173(3) 0.502(1) 0.027(2) 1.000 . Uani d ?
C(4) 0.3990(6) 0.2163(4) 0.527(1) 0.042(2) 1.000 . Uani d ?
C(5) 0.4548(6) 0.1538(4) 0.524(1) 0.041(2) 1.000 . Uani d ?
H(1) 0.2557 0.0503 0.4585 0.045 1.000 . Uiso c ?
H(2) 0.1522 0.1512 0.4578 0.046 1.000 . Uiso c ?
H(3) 0.4391 0.2581 0.5464 0.050 1.000 . Uiso c ?
H(4) 0.5338 0.1543 0.5418 0.049 1.000 . Uiso c ?
H(5) 0.3161 -0.0725 0.6033 0.042 1.000 . Uiso c ?
H(6) 0.3869 -0.0522 0.7853 0.042 1.000 . Uiso c ?

loop_
_geom_bond_atom_site_label_1
_geom_bond_atom_site_label_2
_geom_bond_distance
_geom_bond_site_symmetry_1
_geom_bond_site_symmetry_2
_geom_bond_publ_flag
Zn O(1) 2.183(5) . . yes
Zn O(1) 2.183(5) . 5_656 yes
Zn O(4) 2.110(5) . . yes
Zn O(4) 2.110(5) . 5_656 yes
Zn N(1) 2.127(5) . . yes
Zn N(1) 2.127(5) . 5_656 yes
O(1) N(2) 1.248(8) . . yes
O(2) N(2) 1.260(8) . . yes
O(3) N(2) 1.231(8) . . yes
O(4) H(5) 0.95 . . no
O(4) H(6) 0.95 . . no
N(1) C(1) 1.342(9) . . yes
N(1) C(5) 1.33(1) . . yes
C(1) C(2) 1.37(1) . . yes
C(1) H(1) 0.95 . . no
C(2) C(3) 1.40(1) . . yes
C(2) H(2) 0.95 . . no
C(3) C(3) 1.49(1) . 2 yes
C(3) C(4) 1.40(1) . . yes
C(4) C(5) 1.38(1) . . yes
C(4) H(3) 0.95 . . no
C(5) H(4) 0.95 . . no
